data_2009855
loop_
_publ_author_name
'Bryant Jr, Garold L.'
'King Jr, Joseph A.'

_publ_section_title
;
 4,4'-Isopropylidenediphenyl bis(chloroformate)
;
_journal_issue 7
_journal_name_full 'Acta Crystallographica Section C'
_journal_page_first 1106
_journal_page_last 1108
_journal_paper_doi 10.1107/S0108270193011084
_journal_volume 50
_journal_year 1994
_chemical_formula_moiety 'C17 H14 Cl2 O4'
_chemical_formula_sum 'C17 H14 Cl2 O4'
_chemical_formula_weight 353.2
_chemical_name_common 'Bisphenol A Bischloroformate (BPA BCF)'
_chemical_name_systematic
;
4,4'-Isopropylidenediphenyl bischloroformate
;
_space_group_crystal_system triclinic
_space_group_IT_number 2
_space_group_name_Hall '-P 1'
_space_group_name_H-M_alt 'P -1'
_cell_angle_alpha 94.45(5)
_cell_angle_beta 105.43(2)
_cell_angle_gamma 96.17(2)
_cell_formula_units_Z 2
_cell_length_a 8.260(2)
_cell_length_b 8.394(2)
_cell_length_c 12.045(2)
_cell_measurement_reflns_used 23
_cell_measurement_temperature 176
_cell_measurement_theta_max 44.6
_cell_measurement_theta_min 15.3
_cell_volume 795.4(3)
_computing_cell_refinement 'Shelxtl-Plus (Sheldrick, 1988)'
_computing_data_collection 'Siemens R3m/V software'
_computing_data_reduction Shelxtl-Plus
_computing_molecular_graphics Shelxtl-Plus
_computing_publication_material Shelxtl-Plus
_computing_structure_refinement Shelxtl-Plus
_computing_structure_solution Shelxtl-Plus
_diffrn_ambient_temperature 176
_diffrn_measurement_device 'Siemens R3m/V upgrade of Nicolet P3F'
_diffrn_measurement_method Wycoff
_diffrn_radiation_monochromator graphite
_diffrn_radiation_source xray_tube
_diffrn_radiation_type 'Copper K\a'
_diffrn_radiation_wavelength 1.54178
_diffrn_reflns_av_R_equivalents .1029
_diffrn_reflns_limit_h_max 9
_diffrn_reflns_limit_h_min 0
_diffrn_reflns_limit_k_max 9
_diffrn_reflns_limit_k_min -9
_diffrn_reflns_limit_l_max 12
_diffrn_reflns_limit_l_min -13
_diffrn_reflns_number 2346
_diffrn_reflns_theta_max 55
_diffrn_reflns_theta_min 3.5
_diffrn_standards_decay_% 7
_diffrn_standards_interval_count 48
_diffrn_standards_number 2
_exptl_absorpt_coefficient_mu 3.89
_exptl_crystal_colour colorless
_exptl_crystal_density_diffrn 1.475
_exptl_crystal_description needles
_exptl_crystal_F_000 364
_exptl_crystal_size_max 0.36
_exptl_crystal_size_mid 0.32
_exptl_crystal_size_min 0.18
_refine_diff_density_max 0.41
_refine_diff_density_min -0.76
_refine_ls_goodness_of_fit_obs 5.91
_refine_ls_hydrogen_treatment noref
_refine_ls_matrix_type full
_refine_ls_number_parameters 208
_refine_ls_number_reflns 2034
_refine_ls_R_factor_all .0611
_refine_ls_R_factor_obs .0588
_refine_ls_shift/esd_max 0.003
_refine_ls_shift/esd_mean 0.001
_refine_ls_structure_factor_coef F
_refine_ls_weighting_details 'w = 1/[\s^2^(F) + 0.0F^2^]'
_refine_ls_weighting_scheme calc
_refine_ls_wR_factor_all .0648
_refine_ls_wR_factor_obs .0648
_reflns_number_observed 2034
_reflns_number_total 2166
_reflns_observed_criterion >2\s(I)
_cod_data_source_file cr1085.cif
_cod_data_source_block JOE6
_cod_depositor_comments
;
 Changing the space group from 'P 1' to 'P -1' after consulting the original
 publication. All related space group information was changed accordingly.

 Antanas Vaitkus,
 2017-07-05

 Adding the _atom_type_symbol data item to the _atom_type loop.
 The values of the _atom_type_symbol data item were inferred from
 the _atom_site_type_symbol and _atom_site_label data items.

 Antanas Vaitkus,
 2017-01-11

The following automatic conversions were performed:

'_atom_site_thermal_displace_type' tag value 'Uij' was replaced with
'Uani' value 23 times.

Automatic conversion script
Id: cif_fix_values 1646 2011-03-28 12:23:43Z adriana 

The following automatic conversions were performed:

'_refine_ls_weighting_scheme' value '1/[\s^2^(F) + 0.0F^2^]' was
changed to 'calc'. New tag '_refine_ls_weighting_details' was
created. The value of the new tag was set to 'w = 1/[\s^2^(F) +
0.0F^2^]'.

Automatic conversion script
Id: cif_fix_values 3143 2015-03-26 13:38:13Z robertas 
;
_cod_original_cell_volume 795.3
_cod_database_code 2009855

loop_
_space_group_symop_id
_space_group_symop_operation_xyz
1 x,y,z
2 -x,-y,-z

loop_
_atom_site_aniso_label
_atom_site_aniso_U_11
_atom_site_aniso_U_22
_atom_site_aniso_U_33
_atom_site_aniso_U_12
_atom_site_aniso_U_13
_atom_site_aniso_U_23
_atom_site_aniso_type_symbol
Cl(1) .0280(10) .0300(10) .0330(10) -.0160(10) .0090(10) .0070(10) Cl
C(1) .025(3) .010(3) .022(3) -.014(2) .009(2) .001(2) C
O(1) .028(2) .037(2) .017(2) -.014(2) -.001(2) .006(2) O
O(2) .023(2) .036(2) .022(2) -.0160(10) .0030(10) .015(2) O
C(2) .021(3) .033(3) .013(2) -.014(2) -.003(2) .010(2) C
C(3) .027(3) .021(3) .018(3) -.009(2) 0(2) .005(2) C
C(4) .025(3) .024(3) .014(2) -.007(2) .002(2) .007(2) C
C(5) .021(2) .021(3) .009(2) -.007(2) -.001(2) .006(2) C
C(6) .028(3) .021(3) .018(3) -.006(2) .004(2) .009(2) C
C(7) .031(3) .022(3) .019(3) -.011(2) -.001(2) .009(2) C
C(8) .020(2) .017(3) .016(2) -.008(2) .001(2) .006(2) C
C(9) .026(3) .021(3) .029(3) -.003(2) .007(2) .004(2) C
C(10) .026(3) .025(3) .020(3) -.012(2) -.005(2) .006(2) C
C(11) .022(2) .018(2) .013(2) -.008(2) .003(2) .004(2) C
C(12) .025(3) .015(3) .016(2) -.010(2) .002(2) .002(2) C
C(13) .022(2) .022(3) .015(2) -.009(2) 0(2) .004(2) C
C(14) .028(3) .022(3) .015(2) -.004(2) .004(2) .009(2) C
C(15) .028(3) .015(3) .020(3) -.010(2) .001(2) .005(2) C
C(16) .024(3) .021(3) .017(2) -.008(2) .002(2) .004(2) C
O(3) .031(2) .020(2) .018(2) -.0040(10) .0040(10) .0100(10) O
O(4) .038(2) .028(2) .023(2) -.001(2) -.001(2) .004(2) O
C(17) .022(3) .026(3) .023(3) -.013(2) 0(2) .012(2) C
Cl(2) .0390(10) .0320(10) .0310(10) -.0050(10) .0010(10) .0200(10) Cl

loop_
_atom_site_label
_atom_site_fract_x
_atom_site_fract_y
_atom_site_fract_z
_atom_site_U_iso_or_equiv
_atom_site_thermal_displace_type
_atom_site_calc_flag
_atom_site_calc_attached_atom
_atom_site_refinement_flags
_atom_site_disorder_group
_atom_site_type_symbol
Cl(1) .17240(10) .0836(2) .46900(10) 0.0320(10) Uani ? ? ? ? Cl
C(1) .3771(6) .1680(5) .4687(4) 0.020(2) Uani ? ? ? ? C
O(1) .4955(4) .1742(4) .5498(3) 0.0300(10) Uani ? ? ? ? O
O(2) .3658(4) .2156(4) .3663(3) 0.0280(10) Uani ? ? ? ? O
C(2) .5202(6) .2920(6) .3475(4) 0.025(2) Uani ? ? ? ? C
C(3) .5346(6) .4554(6) .3446(4) 0.024(2) Uani ? ? ? ? C
C(4) .6764(5) .5288(6) .3146(4) 0.022(2) Uani ? ? ? ? C
C(5) .7954(5) .4381(5) .2894(4) 0.018(2) Uani ? ? ? ? C
C(6) .7754(6) .2738(6) .2962(4) 0.023(2) Uani ? ? ? ? C
C(7) .6358(6) .1976(6) .3262(4) 0.026(2) Uani ? ? ? ? C
C(8) .9466(5) .5259(5) .2559(4) 0.019(2) Uani ? ? ? ? C
C(9) 1.0380(6) .4073(6) .1970(4) 0.026(2) Uani ? ? ? ? C
C(10) 1.0739(6) .6080(6) .3698(4) 0.027(2) Uani ? ? ? ? C
C(11) .8821(5) .6449(5) .1696(4) 0.019(2) Uani ? ? ? ? C
C(12) .7515(5) .5902(5) .0690(4) 0.021(2) Uani ? ? ? ? C
C(13) .6925(5) .6922(5) -.0134(4) 0.021(2) Uani ? ? ? ? C
C(14) .7684(6) .8509(6) .0050(4) 0.022(2) Uani ? ? ? ? C
C(15) .8983(6) .9095(5) .1018(4) 0.023(2) Uani ? ? ? ? C
C(16) .9548(5) .8067(6) .1843(4) 0.022(2) Uani ? ? ? ? C
O(3) .7117(4) .9488(4) -.0853(3) 0.0240(10) Uani ? ? ? ? O
O(4) .6515(4) 1.1393(4) .0364(3) 0.0320(10) Uani ? ? ? ? O
C(17) .6589(6) 1.0892(6) -.0545(4) 0.026(2) Uani ? ? ? ? C
Cl(2) .6061(2) 1.1890(2) -.17810(10) 0.0350(10) Uani ? ? ? ? Cl
H(3A) .4674 .5273 .3721 0.080 Uiso calc C(3) ? ? H
H(4A) .6761 .6350 .2902 0.080 Uiso calc C(4) ? ? H
H(6A) .8473 .2031 .2729 0.080 Uiso calc C(6) ? ? H
H(7A) .6281 .0861 .3395 0.080 Uiso calc C(7) ? ? H
H(9A) 1.0814 .3331 .2506 0.080 Uiso calc C(9) ? ? H
H(9B) .9622 .3486 .1278 0.080 Uiso calc C(9) ? ? H
H(9C) 1.1303 .4681 .1779 0.080 Uiso calc C(9) ? ? H
H(10A) 1.1112 .5318 .4234 0.080 Uiso calc C(10) ? ? H
H(10B) 1.1689 .6581 .3475 0.080 Uiso calc C(10) ? ? H
H(10C) 1.0250 .6890 .4060 0.080 Uiso calc C(10) ? ? H
H(12A) .7101 .4771 .0542 0.080 Uiso calc C(12) ? ? H
H(13A) .6082 .6488 -.0839 0.080 Uiso calc C(13) ? ? H
H(15A) .9562 1.0174 .1125 0.080 Uiso calc C(15) ? ? H
H(16A) 1.0434 .8422 .2544 0.080 Uiso calc C(16) ? ? H

loop_
_atom_type_symbol
_atom_type_scat_source
C International_Tables_Vol_IV_Table_2.3.1
H International_Tables_Vol_IV_Table_2.3.1
Cl International_Tables_Vol_IV_Table_2.3.1
O International_Tables_Vol_IV_Table_2.3.1

loop_
_geom_angle_atom_site_label_1
_geom_angle_atom_site_label_2
_geom_angle_atom_site_label_3
_geom_angle
_geom_angle_publ_flag
Cl(1) C(1) O(1) 122.4(4) ?
Cl(1) C(1) O(2) 107.3(3) yes
O(1) C(1) O(2) 130.3(5) yes
C(1) O(2) C(2) 116.7(3) yes
O(2) C(2) C(3) 116.7(4) ?
O(2) C(2) C(7) 118.9(4) ?
C(3) C(2) C(7) 124.2(5) ?
C(2) C(3) C(4) 117.2(5) ?
C(3) C(4) C(5) 120.9(4) ?
C(4) C(5) C(6) 119.1(4) ?
C(4) C(5) C(8) 118.3(4) ?
C(6) C(5) C(8) 122.6(4) ?
C(5) C(6) C(7) 121.1(5) ?
C(2) C(7) C(6) 117.4(5) ?
C(5) C(8) C(9) 112.0(4) ?
C(5) C(8) C(10) 106.8(4) ?
C(9) C(8) C(10) 108.0(3) ?
C(5) C(8) C(11) 109.2(3) yes
C(9) C(8) C(11) 107.6(4) ?
C(10) C(8) C(11) 113.3(4) ?
C(8) C(11) C(12) 119.4(4) ?
C(8) C(11) C(16) 122.4(3) ?
C(12) C(11) C(16) 118.0(4) ?
C(11) C(12) C(13) 121.5(4) ?
C(12) C(13) C(14) 118.3(4) ?
C(13) C(14) C(15) 122.2(4) ?
C(13) C(14) O(3) 116.5(3) ?
C(15) C(14) O(3) 121.2(4) ?
C(14) C(15) C(16) 118.9(4) ?
C(11) C(16) C(15) 121.0(4) ?
C(14) O(3) C(17) 116.5(4) yes
O(3) C(17) O(4) 128.2(5) yes
O(3) C(17) Cl(2) 107.2(4) yes
O(4) C(17) Cl(2) 124.5(4) ?

loop_
_geom_bond_atom_site_label_1
_geom_bond_atom_site_label_2
_geom_bond_site_symmetry_1
_geom_bond_site_symmetry_2
_geom_bond_distance
_geom_bond_publ_flag
Cl(1) C(1) ? ? 1.762(5) yes
C(1) O(1) ? ? 1.177(5) yes
C(1) O(2) ? ? 1.310(6) yes
O(2) C(2) ? ? 1.445(6) yes
C(2) C(3) ? ? 1.368(7) ?
C(2) C(7) ? ? 1.367(7) ?
C(3) C(4) ? ? 1.409(7) ?
C(4) C(5) ? ? 1.386(7) ?
C(5) C(6) ? ? 1.383(7) ?
C(5) C(8) ? ? 1.544(7) ?
C(6) C(7) ? ? 1.403(7) ?
C(8) C(9) ? ? 1.549(7) ?
C(8) C(10) ? ? 1.547(5) ?
C(8) C(11) ? ? 1.531(6) ?
C(11) C(12) ? ? 1.398(5) ?
C(11) C(16) ? ? 1.403(6) ?
C(12) C(13) ? ? 1.385(6) ?
C(13) C(14) ? ? 1.384(6) ?
C(14) C(15) ? ? 1.373(5) ?
C(14) O(3) ? ? 1.424(6) yes
C(15) C(16) ? ? 1.387(7) yes
O(3) C(17) ? ? 1.359(6) yes
O(4) C(17) ? ? 1.162(7) yes
C(17) Cl(2) ? ? 1.742(5) yes
